data_4316986
loop_
_publ_author_name
'Ga\<sper Tav\<car'
'Sakya S. Sen'
'Ramachandran Azhakar'
'Andrea Thorn'
'Herbert W. Roesky'

_publ_contact_author_address
;
'Department of Structural Chemistry, Tammannstrasse 4, 37077 Goettingen'
;
_publ_contact_author_email andrea.thorn@web.de
_publ_contact_author_fax '+49 551 3922582'
_publ_contact_author_name 'Andrea Thorn'
_publ_contact_author_phone '+49 551 393059'
_publ_section_title
;
 Facile Syntheses of Silylene Nickel Carbonyl Complexes from Lewis Base
 Stabilized Chlorosilylenes
;
_journal_name_full 'Inorganic Chemistry'
_journal_page_first 10199
_journal_page_last 10202
_journal_paper_doi 10.1021/ic101556s
_journal_volume 49
_journal_year 2010
_chemical_formula_moiety 'C18 H23 Cl N2 Ni O3 Si'
_chemical_formula_sum 'C18 H23 Cl N2 Ni O3 Si'
_chemical_formula_weight 437.61
_chemical_melting_point 170
_chemical_name_common 'amidinate silylene nickel carbony complex'
_chemical_name_systematic
; 
could not be determined
;
_space_group_IT_number 14
_symmetry_cell_setting monoclinic
_symmetry_space_group_name_Hall '-P 2ybc'
_symmetry_space_group_name_H-M 'P 1 21/c 1'
_atom_sites_solution_hydrogens geom
_atom_sites_solution_primary direct
_atom_sites_solution_secondary difmap
_audit_creation_method SHELXL-97
_audit_update_record
;
2010-07-22 # Formatted by publCIF
;
_cell_angle_alpha 90.00
_cell_angle_beta 111.24(3)
_cell_angle_gamma 90.00
_cell_formula_units_Z 4
_cell_length_a 13.942(3)
_cell_length_b 11.524(2)
_cell_length_c 13.737(3)
_cell_measurement_reflns_used 9958
_cell_measurement_temperature 100(2)
_cell_measurement_theta_max 65.104
_cell_measurement_theta_min 3.399
_cell_volume 2057.2(8)
_computing_cell_refinement 'Bruker AXS SAINT (v 7.33A, Bruker 2006)'
_computing_data_collection 'Proteum2 (v 2.2-RC7, Bruker 2006)'
_computing_data_reduction 'Bruker AXS SAINT (v 7.33A, Bruker 2006)'
_computing_molecular_graphics 'Bruker AXS SHELXTL (v 6.12)'
_computing_publication_material 'SHELXL-97 (Sheldrick, 2008)'
_computing_structure_refinement 'SHELXL-97 (Sheldrick, 2008)'
_computing_structure_solution 'SHELXS-97 (Sheldrick, 2008)'
_diffrn_ambient_temperature 100(2)
_diffrn_detector_area_resol_mean 5.602
_diffrn_measured_fraction_theta_full 0.993
_diffrn_measured_fraction_theta_max 0.994
_diffrn_measurement_device_type 'Three circle diffractometer'
_diffrn_measurement_method 'omega scans'
_diffrn_radiation_monochromator 'INCOATEC multilayer optics'
_diffrn_radiation_probe x-ray
_diffrn_radiation_type CuK\a
_diffrn_radiation_wavelength 1.54178
_diffrn_reflns_av_R_equivalents 0.0306
_diffrn_reflns_av_sigmaI/netI 0.0148
_diffrn_reflns_limit_h_max 16
_diffrn_reflns_limit_h_min -16
_diffrn_reflns_limit_k_max 13
_diffrn_reflns_limit_k_min -13
_diffrn_reflns_limit_l_max 16
_diffrn_reflns_limit_l_min -16
_diffrn_reflns_number 36195
_diffrn_reflns_theta_full 65.12
_diffrn_reflns_theta_max 65.12
_diffrn_reflns_theta_min 3.40
_diffrn_source 'rotating anode X-ray tube'
_diffrn_source_type 'Bruker SMART 6000'
_diffrn_standards_decay_% 0
_diffrn_standards_interval_count 0
_diffrn_standards_interval_time 0
_diffrn_standards_number 0
_exptl_absorpt_coefficient_mu 3.278
_exptl_absorpt_correction_T_max 0.9680
_exptl_absorpt_correction_T_min 0.4396
_exptl_absorpt_correction_type multi-scan
_exptl_absorpt_process_details sadabs
_exptl_crystal_colour colourless
_exptl_crystal_density_diffrn 1.413
_exptl_crystal_density_method 'not measured'
_exptl_crystal_description plate
_exptl_crystal_F_000 912
_exptl_crystal_size_max 0.30
_exptl_crystal_size_mid 0.30
_exptl_crystal_size_min 0.01
_refine_diff_density_max 0.332
_refine_diff_density_min -0.228
_refine_diff_density_rms 0.052
_refine_ls_extinction_method none
_refine_ls_goodness_of_fit_ref 1.147
_refine_ls_hydrogen_treatment constr
_refine_ls_matrix_type full
_refine_ls_number_parameters 236
_refine_ls_number_reflns 3491
_refine_ls_number_restraints 231
_refine_ls_restrained_S_all 1.112
_refine_ls_R_factor_all 0.0275
_refine_ls_R_factor_gt 0.0271
_refine_ls_shift/su_max 0.001
_refine_ls_shift/su_mean 0.000
_refine_ls_structure_factor_coef Fsqd
_refine_ls_weighting_details 'calc w=1/[\s^2^(Fo^2^)+(0.0328P)^2^+1.6002P] where P=(Fo^2^+2Fc^2^)/3'
_refine_ls_weighting_scheme calc
_refine_ls_wR_factor_gt 0.0753
_refine_ls_wR_factor_ref 0.0755
_reflns_number_gt 3409
_reflns_number_total 3491
_reflns_threshold_expression >2sigma(I)
_cod_data_source_file ic101556s_si_001.cif
_cod_data_source_block atx040
_cod_original_cell_volume 2057.2(7)
_cod_original_formula_sum 'C18 H23 Cl N2 Ni O3 Si '
_cod_database_code 4316986

loop_
_symmetry_equiv_pos_as_xyz
'x, y, z'
'-x, y+1/2, -z+1/2'
'-x, -y, -z'
'x, -y-1/2, z-1/2'

loop_
_atom_site_label
_atom_site_type_symbol
_atom_site_fract_x
_atom_site_fract_y
_atom_site_fract_z
_atom_site_U_iso_or_equiv
_atom_site_adp_type
_atom_site_occupancy
_atom_site_symmetry_multiplicity
_atom_site_calc_flag
_atom_site_refinement_flags
_atom_site_disorder_assembly
_atom_site_disorder_group
Ni1 Ni 0.57643(2) 0.68723(3) 0.26438(2) 0.02138(10) Uani 1 1 d U . .
C12 C 0.53863(14) 0.70864(16) 0.37508(15) 0.0266(4) Uani 1 1 d U . .
C11 C 0.57908(13) 0.82331(16) 0.20156(14) 0.0230(4) Uani 1 1 d U . .
C10 C 0.50763(14) 0.57406(17) 0.17725(15) 0.0278(4) Uani 1 1 d U . .
O11 O 0.58407(10) 0.91068(12) 0.16481(11) 0.0310(3) Uani 1 1 d U . .
O10 O 0.46799(11) 0.49981(13) 0.12279(12) 0.0394(3) Uani 1 1 d U . .
O12 O 0.51688(11) 0.72302(14) 0.44642(11) 0.0381(3) Uani 1 1 d U . .
Cl1 Cl 0.86207(3) 0.73909(4) 0.35790(3) 0.02633(12) Uani 1 1 d U . .
Si1 Si 0.73666(3) 0.62270(4) 0.32148(3) 0.01815(12) Uani 1 1 d U . .
N2 N 0.77950(11) 0.50164(12) 0.26021(11) 0.0190(3) Uani 1 1 d DU . .
N1 N 0.78885(11) 0.50695(12) 0.41930(11) 0.0183(3) Uani 1 1 d DU . .
C25 C 0.82062(13) 0.30970(14) 0.35516(12) 0.0171(3) Uani 1 1 d DU . .
C26 C 0.79801(12) 0.43638(14) 0.34561(13) 0.0168(3) Uani 1 1 d U . .
C34 C 0.78111(13) 0.47990(14) 0.52206(13) 0.0194(3) Uani 1 1 d DU . .
C24 C 0.92224(13) 0.27148(15) 0.39774(13) 0.0209(4) Uani 1 1 d DU . .
H24A H 0.9768 0.3262 0.4213 0.025 Uiso 1 1 calc R . .
C20 C 0.74083(14) 0.22895(15) 0.32236(13) 0.0215(4) Uani 1 1 d DU . .
H20A H 0.6714 0.2544 0.2941 0.026 Uiso 1 1 calc R . .
C4 C 0.78841(13) 0.47536(15) 0.15784(13) 0.0209(4) Uani 1 1 d DU . .
C33 C 0.79005(14) 0.59676(15) 0.57746(14) 0.0231(4) Uani 1 1 d DU . .
H33A H 0.8577 0.6308 0.5890 0.035 Uiso 1 1 calc R . .
H33B H 0.7820 0.5852 0.6448 0.035 Uiso 1 1 calc R . .
H33C H 0.7361 0.6491 0.5341 0.035 Uiso 1 1 calc R . .
C22 C 0.86436(15) 0.07363(15) 0.37188(14) 0.0271(4) Uani 1 1 d DU . .
H22A H 0.8793 -0.0071 0.3767 0.033 Uiso 1 1 calc R . .
C32 C 0.86870(14) 0.40086(17) 0.58742(14) 0.0254(4) Uani 1 1 d DU . .
H32A H 0.8639 0.3263 0.5516 0.038 Uiso 1 1 calc R . .
H32B H 0.8636 0.3880 0.6559 0.038 Uiso 1 1 calc R . .
H32C H 0.9348 0.4376 0.5967 0.038 Uiso 1 1 calc R . .
C31 C 0.67651(14) 0.42507(15) 0.50576(14) 0.0232(4) Uani 1 1 d DU . .
H31A H 0.6699 0.3519 0.4675 0.035 Uiso 1 1 calc R . .
H31B H 0.6216 0.4783 0.4656 0.035 Uiso 1 1 calc R . .
H31C H 0.6711 0.4099 0.5738 0.035 Uiso 1 1 calc R . .
C23 C 0.94367(14) 0.15352(16) 0.40565(14) 0.0252(4) Uani 1 1 d DU . .
H23A H 1.0130 0.1276 0.4343 0.030 Uiso 1 1 calc R . .
C21 C 0.76323(15) 0.11107(16) 0.33110(14) 0.0263(4) Uani 1 1 d DU . .
H21A H 0.7089 0.0559 0.3090 0.032 Uiso 1 1 calc R . .
C3 C 0.71086(15) 0.38291(16) 0.09898(14) 0.0268(4) Uani 1 1 d DU . .
H3A H 0.7249 0.3109 0.1396 0.040 Uiso 1 1 calc R . .
H3B H 0.7168 0.3687 0.0310 0.040 Uiso 1 1 calc R . .
H3C H 0.6411 0.4097 0.0884 0.040 Uiso 1 1 calc R . .
C2 C 0.89806(14) 0.43677(17) 0.17423(15) 0.0270(4) Uani 1 1 d DU . .
H2A H 0.9146 0.3665 0.2173 0.040 Uiso 1 1 calc R . .
H2B H 0.9464 0.4986 0.2095 0.040 Uiso 1 1 calc R . .
H2C H 0.9035 0.4205 0.1064 0.040 Uiso 1 1 calc R . .
C1 C 0.76434(16) 0.58949(16) 0.09646(15) 0.0292(4) Uani 1 1 d DU . .
H1A H 0.8142 0.6488 0.1345 0.044 Uiso 1 1 calc R . .
H1B H 0.6948 0.6151 0.0881 0.044 Uiso 1 1 calc R . .
H1C H 0.7687 0.5776 0.0275 0.044 Uiso 1 1 calc R . .

loop_
_atom_site_aniso_label
_atom_site_aniso_U_11
_atom_site_aniso_U_22
_atom_site_aniso_U_33
_atom_site_aniso_U_23
_atom_site_aniso_U_13
_atom_site_aniso_U_12
Ni1 0.02032(17) 0.01879(17) 0.02411(18) 0.00252(12) 0.00695(13) 0.00208(11)
C12 0.0217(9) 0.0249(9) 0.0319(10) 0.0072(8) 0.0081(8) 0.0047(7)
C11 0.0195(8) 0.0244(9) 0.0241(9) -0.0022(7) 0.0065(7) 0.0017(7)
C10 0.0230(9) 0.0262(10) 0.0321(10) 0.0046(8) 0.0075(8) 0.0025(8)
O11 0.0348(7) 0.0246(7) 0.0339(7) 0.0048(6) 0.0127(6) -0.0008(6)
O10 0.0372(8) 0.0321(8) 0.0424(8) -0.0071(7) 0.0068(7) -0.0065(6)
O12 0.0393(8) 0.0446(9) 0.0362(8) 0.0071(7) 0.0208(7) 0.0105(7)
Cl1 0.0251(2) 0.0175(2) 0.0323(2) -0.00038(17) 0.00552(18) -0.00463(16)
Si1 0.0201(2) 0.0137(2) 0.0197(2) 0.00010(17) 0.00598(18) 0.00101(17)
N2 0.0248(7) 0.0146(7) 0.0182(7) 0.0001(6) 0.0086(6) 0.0004(6)
N1 0.0216(7) 0.0148(7) 0.0188(7) 0.0003(6) 0.0075(6) 0.0016(6)
C25 0.0223(8) 0.0151(8) 0.0148(8) -0.0006(6) 0.0079(7) 0.0002(6)
C26 0.0141(8) 0.0161(8) 0.0190(8) 0.0000(6) 0.0044(6) -0.0006(6)
C34 0.0238(9) 0.0176(8) 0.0176(8) -0.0005(7) 0.0083(7) 0.0010(7)
C24 0.0222(9) 0.0199(9) 0.0208(8) -0.0016(7) 0.0082(7) 0.0001(7)
C20 0.0228(9) 0.0215(9) 0.0202(8) -0.0018(7) 0.0080(7) -0.0025(7)
C4 0.0275(9) 0.0181(8) 0.0188(8) -0.0001(7) 0.0104(7) -0.0004(7)
C33 0.0258(9) 0.0213(9) 0.0229(9) -0.0048(7) 0.0097(7) -0.0018(7)
C22 0.0468(12) 0.0150(9) 0.0232(9) 0.0018(7) 0.0170(8) 0.0045(8)
C32 0.0286(9) 0.0286(10) 0.0187(8) 0.0029(7) 0.0083(7) 0.0078(8)
C31 0.0265(9) 0.0196(9) 0.0248(9) -0.0002(7) 0.0108(7) -0.0013(7)
C23 0.0311(10) 0.0236(9) 0.0216(9) 0.0018(7) 0.0102(8) 0.0093(8)
C21 0.0382(10) 0.0198(9) 0.0239(9) -0.0048(7) 0.0149(8) -0.0100(8)
C3 0.0339(10) 0.0258(10) 0.0200(9) -0.0033(7) 0.0089(8) -0.0051(8)
C2 0.0301(10) 0.0301(10) 0.0245(9) 0.0006(8) 0.0144(8) 0.0002(8)
C1 0.0441(11) 0.0213(9) 0.0244(9) 0.0037(8) 0.0151(8) 0.0018(8)

loop_
_atom_type_symbol
_atom_type_description
_atom_type_scat_dispersion_real
_atom_type_scat_dispersion_imag
_atom_type_scat_source
C C 0.0181 0.0091 'International Tables Vol C Tables 4.2.6.8 and 6.1.1.4'
H H 0.0000 0.0000 'International Tables Vol C Tables 4.2.6.8 and 6.1.1.4'
N N 0.0311 0.0180 'International Tables Vol C Tables 4.2.6.8 and 6.1.1.4'
O O 0.0492 0.0322 'International Tables Vol C Tables 4.2.6.8 and 6.1.1.4'
Si Si 0.2541 0.3302 'International Tables Vol C Tables 4.2.6.8 and 6.1.1.4'
Ni Ni -3.0029 0.5091 'International Tables Vol C Tables 4.2.6.8 and 6.1.1.4'
Cl Cl 0.3639 0.7018 'International Tables Vol C Tables 4.2.6.8 and 6.1.1.4'

loop_
_geom_angle_atom_site_label_1
_geom_angle_atom_site_label_2
_geom_angle_atom_site_label_3
_geom_angle
_geom_angle_site_symmetry_1
_geom_angle_site_symmetry_3
_geom_angle_publ_flag
C10 Ni1 C11 114.39(9) . . ?
C10 Ni1 C12 114.47(9) . . ?
C11 Ni1 C12 110.48(8) . . ?
C10 Ni1 Si1 102.67(7) . . ?
C11 Ni1 Si1 105.66(6) . . ?
C12 Ni1 Si1 108.31(6) . . ?
O12 C12 Ni1 178.47(18) . . ?
O11 C11 Ni1 177.41(17) . . ?
O10 C10 Ni1 176.98(17) . . ?
N2 Si1 N1 71.15(7) . . ?
N2 Si1 Cl1 102.23(5) . . ?
N1 Si1 Cl1 102.24(5) . . ?
N2 Si1 Ni1 123.18(5) . . ?
N1 Si1 Ni1 125.63(5) . . ?
Cl1 Si1 Ni1 120.87(3) . . ?
N2 Si1 C26 35.72(6) . . ?
N1 Si1 C26 35.81(6) . . ?
Cl1 Si1 C26 109.08(5) . . ?
Ni1 Si1 C26 130.01(4) . . ?
C26 N2 C4 131.24(14) . . ?
C26 N2 Si1 90.95(10) . . ?
C4 N2 Si1 137.75(11) . . ?
C26 N1 C34 130.49(14) . . ?
C26 N1 Si1 90.51(10) . . ?
C34 N1 Si1 134.23(11) . . ?
C24 C25 C20 119.70(16) . . ?
C24 C25 C26 119.82(15) . . ?
C20 C25 C26 120.48(15) . . ?
N2 C26 N1 106.28(14) . . ?
N2 C26 C25 126.57(15) . . ?
N1 C26 C25 127.11(15) . . ?
N2 C26 Si1 53.33(8) . . ?
N1 C26 Si1 53.68(8) . . ?
C25 C26 Si1 171.01(12) . . ?
N1 C34 C32 111.44(14) . . ?
N1 C34 C33 105.48(13) . . ?
C32 C34 C33 109.20(14) . . ?
N1 C34 C31 109.92(14) . . ?
C32 C34 C31 110.89(15) . . ?
C33 C34 C31 109.76(14) . . ?
C23 C24 C25 119.98(16) . . ?
C23 C24 H24A 120.0 . . ?
C25 C24 H24A 120.0 . . ?
C21 C20 C25 119.78(17) . . ?
C21 C20 H20A 120.1 . . ?
C25 C20 H20A 120.1 . . ?
N2 C4 C3 110.95(14) . . ?
N2 C4 C2 109.98(14) . . ?
C3 C4 C2 110.74(15) . . ?
N2 C4 C1 105.60(14) . . ?
C3 C4 C1 109.64(15) . . ?
C2 C4 C1 109.81(15) . . ?
C34 C33 H33A 109.5 . . ?
C34 C33 H33B 109.5 . . ?
H33A C33 H33B 109.5 . . ?
C34 C33 H33C 109.5 . . ?
H33A C33 H33C 109.5 . . ?
H33B C33 H33C 109.5 . . ?
C23 C22 C21 120.11(17) . . ?
C23 C22 H22A 119.9 . . ?
C21 C22 H22A 119.9 . . ?
C34 C32 H32A 109.5 . . ?
C34 C32 H32B 109.5 . . ?
H32A C32 H32B 109.5 . . ?
C34 C32 H32C 109.5 . . ?
H32A C32 H32C 109.5 . . ?
H32B C32 H32C 109.5 . . ?
C34 C31 H31A 109.5 . . ?
C34 C31 H31B 109.5 . . ?
H31A C31 H31B 109.5 . . ?
C34 C31 H31C 109.5 . . ?
H31A C31 H31C 109.5 . . ?
H31B C31 H31C 109.5 . . ?
C22 C23 C24 120.16(17) . . ?
C22 C23 H23A 119.9 . . ?
C24 C23 H23A 119.9 . . ?
C22 C21 C20 120.26(17) . . ?
C22 C21 H21A 119.9 . . ?
C20 C21 H21A 119.9 . . ?
C4 C3 H3A 109.5 . . ?
C4 C3 H3B 109.5 . . ?
H3A C3 H3B 109.5 . . ?
C4 C3 H3C 109.5 . . ?
H3A C3 H3C 109.5 . . ?
H3B C3 H3C 109.5 . . ?
C4 C2 H2A 109.5 . . ?
C4 C2 H2B 109.5 . . ?
H2A C2 H2B 109.5 . . ?
C4 C2 H2C 109.5 . . ?
H2A C2 H2C 109.5 . . ?
H2B C2 H2C 109.5 . . ?
C4 C1 H1A 109.5 . . ?
C4 C1 H1B 109.5 . . ?
H1A C1 H1B 109.5 . . ?
C4 C1 H1C 109.5 . . ?
H1A C1 H1C 109.5 . . ?
H1B C1 H1C 109.5 . . ?

loop_
_geom_bond_atom_site_label_1
_geom_bond_atom_site_label_2
_geom_bond_distance
_geom_bond_site_symmetry_2
_geom_bond_publ_flag
Ni1 C10 1.795(2) . ?
Ni1 C11 1.7967(19) . ?
Ni1 C12 1.798(2) . ?
Ni1 Si1 2.2111(8) . ?
C12 O12 1.138(2) . ?
C11 O11 1.140(2) . ?
C10 O10 1.139(2) . ?
Cl1 Si1 2.1149(7) . ?
Si1 N2 1.8373(15) . ?
Si1 N1 1.8456(15) . ?
Si1 C26 2.2905(17) . ?
N2 C26 1.338(2) . ?
N2 C4 1.487(2) . ?
N1 C26 1.340(2) . ?
N1 C34 1.487(2) . ?
C25 C24 1.394(2) . ?
C25 C20 1.394(2) . ?
C25 C26 1.489(2) . ?
C34 C32 1.527(2) . ?
C34 C33 1.530(2) . ?
C34 C31 1.530(2) . ?
C24 C23 1.388(3) . ?
C24 H24A 0.9500 . ?
C20 C21 1.389(3) . ?
C20 H20A 0.9500 . ?
C4 C3 1.525(2) . ?
C4 C2 1.528(2) . ?
C4 C1 1.532(2) . ?
C33 H33A 0.9800 . ?
C33 H33B 0.9800 . ?
C33 H33C 0.9800 . ?
C22 C23 1.383(3) . ?
C22 C21 1.384(3) . ?
C22 H22A 0.9500 . ?
C32 H32A 0.9800 . ?
C32 H32B 0.9800 . ?
C32 H32C 0.9800 . ?
C31 H31A 0.9800 . ?
C31 H31B 0.9800 . ?
C31 H31C 0.9800 . ?
C23 H23A 0.9500 . ?
C21 H21A 0.9500 . ?
C3 H3A 0.9800 . ?
C3 H3B 0.9800 . ?
C3 H3C 0.9800 . ?
C2 H2A 0.9800 . ?
C2 H2B 0.9800 . ?
C2 H2C 0.9800 . ?
C1 H1A 0.9800 . ?
C1 H1B 0.9800 . ?
C1 H1C 0.9800 . ?

loop_
_geom_torsion_atom_site_label_1
_geom_torsion_atom_site_label_2
_geom_torsion_atom_site_label_3
_geom_torsion_atom_site_label_4
_geom_torsion
_geom_torsion_site_symmetry_1
_geom_torsion_site_symmetry_2
_geom_torsion_site_symmetry_3
_geom_torsion_site_symmetry_4
_geom_torsion_publ_flag
C10 Ni1 C12 O12 151(7) . . . . ?
C11 Ni1 C12 O12 -79(7) . . . . ?
Si1 Ni1 C12 O12 37(7) . . . . ?
C10 Ni1 C11 O11 -156(4) . . . . ?
C12 Ni1 C11 O11 73(4) . . . . ?
Si1 Ni1 C11 O11 -44(4) . . . . ?
C11 Ni1 C10 O10 111(3) . . . . ?
C12 Ni1 C10 O10 -120(3) . . . . ?
Si1 Ni1 C10 O10 -3(3) . . . . ?
C10 Ni1 Si1 N2 13.72(9) . . . . ?
C11 Ni1 Si1 N2 -106.45(8) . . . . ?
C12 Ni1 Si1 N2 135.15(9) . . . . ?
C10 Ni1 Si1 N1 -75.92(9) . . . . ?
C11 Ni1 Si1 N1 163.91(8) . . . . ?
C12 Ni1 Si1 N1 45.52(9) . . . . ?
C10 Ni1 Si1 Cl1 147.00(7) . . . . ?
C11 Ni1 Si1 Cl1 26.83(7) . . . . ?
C12 Ni1 Si1 Cl1 -91.56(7) . . . . ?
C10 Ni1 Si1 C26 -30.43(9) . . . . ?
C11 Ni1 Si1 C26 -150.60(8) . . . . ?
C12 Ni1 Si1 C26 91.01(9) . . . . ?
N1 Si1 N2 C26 6.82(9) . . . . ?
Cl1 Si1 N2 C26 105.76(9) . . . . ?
Ni1 Si1 N2 C26 -113.99(9) . . . . ?
N1 Si1 N2 C4 -175.82(18) . . . . ?
Cl1 Si1 N2 C4 -76.89(17) . . . . ?
Ni1 Si1 N2 C4 63.37(18) . . . . ?
C26 Si1 N2 C4 177.4(2) . . . . ?
N2 Si1 N1 C26 -6.81(9) . . . . ?
Cl1 Si1 N1 C26 -105.72(9) . . . . ?
Ni1 Si1 N1 C26 111.02(9) . . . . ?
N2 Si1 N1 C34 -163.00(17) . . . . ?
Cl1 Si1 N1 C34 98.09(15) . . . . ?
Ni1 Si1 N1 C34 -45.18(17) . . . . ?
C26 Si1 N1 C34 -156.2(2) . . . . ?
C4 N2 C26 N1 173.08(16) . . . . ?
Si1 N2 C26 N1 -9.28(13) . . . . ?
C4 N2 C26 C25 -8.8(3) . . . . ?
Si1 N2 C26 C25 168.79(15) . . . . ?
C4 N2 C26 Si1 -177.6(2) . . . . ?
C34 N1 C26 N2 166.89(15) . . . . ?
Si1 N1 C26 N2 9.24(13) . . . . ?
C34 N1 C26 C25 -11.2(3) . . . . ?
Si1 N1 C26 C25 -168.82(15) . . . . ?
C34 N1 C26 Si1 157.65(19) . . . . ?
C24 C25 C26 N2 97.7(2) . . . . ?
C20 C25 C26 N2 -82.7(2) . . . . ?
C24 C25 C26 N1 -84.6(2) . . . . ?
C20 C25 C26 N1 95.0(2) . . . . ?
C24 C25 C26 Si1 -176.3(7) . . . . ?
C20 C25 C26 Si1 3.3(9) . . . . ?
N1 Si1 C26 N2 -168.92(15) . . . . ?
Cl1 Si1 C26 N2 -84.43(10) . . . . ?
Ni1 Si1 C26 N2 93.24(11) . . . . ?
N2 Si1 C26 N1 168.92(15) . . . . ?
Cl1 Si1 C26 N1 84.50(10) . . . . ?
Ni1 Si1 C26 N1 -97.84(10) . . . . ?
N2 Si1 C26 C25 -92.7(8) . . . . ?
N1 Si1 C26 C25 98.4(8) . . . . ?
Cl1 Si1 C26 C25 -177.1(8) . . . . ?
Ni1 Si1 C26 C25 0.6(8) . . . . ?
C26 N1 C34 C32 52.6(2) . . . . ?
Si1 N1 C34 C32 -159.44(13) . . . . ?
C26 N1 C34 C33 170.99(16) . . . . ?
Si1 N1 C34 C33 -41.1(2) . . . . ?
C26 N1 C34 C31 -70.7(2) . . . . ?
Si1 N1 C34 C31 77.20(18) . . . . ?
C20 C25 C24 C23 1.1(2) . . . . ?
C26 C25 C24 C23 -179.26(15) . . . . ?
C24 C25 C20 C21 -0.8(2) . . . . ?
C26 C25 C20 C21 179.55(16) . . . . ?
C26 N2 C4 C3 65.7(2) . . . . ?
Si1 N2 C4 C3 -110.80(17) . . . . ?
C26 N2 C4 C2 -57.2(2) . . . . ?
Si1 N2 C4 C2 126.33(16) . . . . ?
C26 N2 C4 C1 -175.60(17) . . . . ?
Si1 N2 C4 C1 7.9(2) . . . . ?
C21 C22 C23 C24 -0.7(3) . . . . ?
C25 C24 C23 C22 -0.3(3) . . . . ?
C23 C22 C21 C20 1.0(3) . . . . ?
C25 C20 C21 C22 -0.2(3) . . . . ?
